data_7054428
loop_
_publ_author_name
'Zhou, Hongbo'
'Wang, Yingying'
'Mou, Fangyou'
'Shen, Xiaoping'
'Liu, Yashu'

_publ_section_title
;
 Crystal structures and magneto-structural correlation analysis for
 several cyano-bridged bimetallic complexes based on MnIII--FeIIIsystems
;
_journal_issue 12
_journal_name_full 'New J. Chem.'
_journal_page_first 5925
_journal_paper_doi 10.1039/C4NJ01157K
_journal_volume 38
_journal_year 2014
_chemical_formula_moiety 'C36 H31 Fe Mn N9 O6, 0.715 (C2 H3 N), H2 O'
_chemical_formula_sum 'C37.43 H35.15 Fe Mn N9.72 O7'
_chemical_formula_weight 843.86
_chemical_name_systematic
; 
 ? 
;
_space_group_IT_number 14
_symmetry_cell_setting monoclinic
_symmetry_space_group_name_Hall '-P 2yn'
_symmetry_space_group_name_H-M 'P 1 21/n 1'
_atom_sites_solution_hydrogens geom
_atom_sites_solution_primary direct
_atom_sites_solution_secondary difmap
_audit_creation_method SHELXL-97
_cell_angle_alpha 90.00
_cell_angle_beta 94.29(5)
_cell_angle_gamma 90.00
_cell_formula_units_Z 4
_cell_length_a 11.933(3)
_cell_length_b 14.282(3)
_cell_length_c 22.324(4)
_cell_measurement_reflns_used 21256
_cell_measurement_temperature 173(2)
_cell_measurement_theta_max 28.4523
_cell_measurement_theta_min 2.3562
_cell_volume 3794.0(14)
_computing_cell_refinement SMART
_computing_data_collection 'SMART (Bruker, 2000)'
_computing_molecular_graphics SHELXTL
_computing_publication_material SHELXTL
_computing_structure_refinement 'SHELXL-97 (Sheldrick, 1997)'
_computing_structure_solution 'SHELXS-97 (Sheldrick, 1990)'
_diffrn_ambient_temperature 173(2)
_diffrn_measured_fraction_theta_full 0.993
_diffrn_measured_fraction_theta_max 0.993
_diffrn_measurement_device_type 'Bruker Smart Aepex CCD'
_diffrn_measurement_method 'phi and omega scans'
_diffrn_radiation_monochromator graphite
_diffrn_radiation_source 'fine-focus sealed tube'
_diffrn_radiation_type MoK\a
_diffrn_radiation_wavelength 0.71073
_diffrn_reflns_av_R_equivalents 0.0435
_diffrn_reflns_av_unetI/netI 0.0480
_diffrn_reflns_limit_h_max 14
_diffrn_reflns_limit_h_min -13
_diffrn_reflns_limit_k_max 15
_diffrn_reflns_limit_k_min -16
_diffrn_reflns_limit_l_max 26
_diffrn_reflns_limit_l_min -26
_diffrn_reflns_number 25133
_diffrn_reflns_theta_full 25.00
_diffrn_reflns_theta_max 25.00
_diffrn_reflns_theta_min 2.23
_exptl_absorpt_coefficient_mu 0.778
_exptl_absorpt_correction_T_max 0.8599
_exptl_absorpt_correction_T_min 0.8599
_exptl_absorpt_correction_type multi-scan
_exptl_absorpt_process_details 'SADABS; Bruker, 2000'
_exptl_crystal_colour black
_exptl_crystal_density_diffrn 1.480
_exptl_crystal_density_method 'not measured'
_exptl_crystal_description rod
_exptl_crystal_F_000 1738.9
_exptl_crystal_size_max 0.20
_exptl_crystal_size_mid 0.1
_exptl_crystal_size_min 0.1
_refine_diff_density_max 0.897
_refine_diff_density_min -0.728
_refine_diff_density_rms 0.098
_refine_ls_extinction_method none
_refine_ls_goodness_of_fit_ref 1.077
_refine_ls_hydrogen_treatment constr
_refine_ls_matrix_type full
_refine_ls_number_parameters 504
_refine_ls_number_reflns 6636
_refine_ls_number_restraints 2
_refine_ls_restrained_S_all 1.077
_refine_ls_R_factor_all 0.0986
_refine_ls_R_factor_gt 0.0684
_refine_ls_shift/su_max 0.000
_refine_ls_shift/su_mean 0.000
_refine_ls_structure_factor_coef Fsqd
_refine_ls_weighting_details 'calc w=1/[\s^2^(Fo^2^)+(0.0337P)^2^+23.5411P] where P=(Fo^2^+2Fc^2^)/3'
_refine_ls_weighting_scheme calc
_refine_ls_wR_factor_gt 0.1550
_refine_ls_wR_factor_ref 0.1680
_reflns_number_gt 4998
_reflns_number_total 6636
_reflns_threshold_expression >2sigma(I)
_cod_data_source_file c4nj01157k2.cif
_cod_data_source_block 1
_cod_depositor_comments 'Adding full bibliography for 7054428--7054433.cif.'
_cod_original_cell_volume 3794.2(12)
_cod_original_sg_symbol_H-M P21/n
_cod_database_code 7054428

loop_
_symmetry_equiv_pos_as_xyz
'x, y, z'
'-x+1/2, y+1/2, -z+1/2'
'-x, -y, -z'
'x-1/2, -y-1/2, z-1/2'

loop_
_atom_site_label
_atom_site_type_symbol
_atom_site_fract_x
_atom_site_fract_y
_atom_site_fract_z
_atom_site_U_iso_or_equiv
_atom_site_adp_type
_atom_site_occupancy
_atom_site_symmetry_multiplicity
_atom_site_calc_flag
_atom_site_refinement_flags
C1 C 0.6866(4) 0.5340(4) 0.1548(2) 0.0224(11) Uani 1 1 d .
C2 C 0.4206(5) 0.6331(4) 0.2224(2) 0.0307(13) Uani 1 1 d .
C3 C 0.5201(4) 0.4670(4) 0.2165(2) 0.0292(13) Uani 1 1 d .
C4 C 0.4171(4) 0.5046(4) 0.0825(2) 0.0298(13) Uani 1 1 d .
H4 H 0.4131 0.4501 0.1051 0.036 Uiso 1 1 calc R
C5 C 0.3649(5) 0.5062(5) 0.0243(3) 0.0356(14) Uani 1 1 d .
H5 H 0.3267 0.4536 0.0090 0.043 Uiso 1 1 calc R
C6 C 0.3700(4) 0.5843(5) -0.0097(2) 0.0335(14) Uani 1 1 d .
H6 H 0.3357 0.5855 -0.0485 0.040 Uiso 1 1 calc R
C7 C 0.4271(4) 0.6636(4) 0.0139(2) 0.0285(13) Uani 1 1 d .
C8 C 0.4782(4) 0.6569(4) 0.0732(2) 0.0243(12) Uani 1 1 d .
C9 C 0.4383(5) 0.7486(5) -0.0169(3) 0.0406(15) Uani 1 1 d .
H9 H 0.4067 0.7546 -0.0560 0.049 Uiso 1 1 calc R
C10 C 0.4943(6) 0.8214(5) 0.0096(3) 0.0465(17) Uani 1 1 d .
H10 H 0.5000 0.8770 -0.0117 0.056 Uiso 1 1 calc R
C11 C 0.5448(5) 0.8154(4) 0.0690(2) 0.0371(14) Uani 1 1 d .
H11 H 0.5834 0.8664 0.0863 0.044 Uiso 1 1 calc R
C12 C 0.5362(4) 0.7341(4) 0.1008(2) 0.0285(12) Uani 1 1 d .
C13 C 0.6406(4) 0.7727(4) 0.1958(2) 0.0251(12) Uani 1 1 d .
C14 C 0.6880(4) 0.7222(4) 0.2504(2) 0.0246(12) Uani 1 1 d .
C15 C 0.7065(4) 0.5808(4) 0.2989(2) 0.0269(12) Uani 1 1 d .
H15 H 0.6870 0.5182 0.3028 0.032 Uiso 1 1 calc R
C16 C 0.7867(5) 0.6197(4) 0.3396(2) 0.0328(13) Uani 1 1 d .
C17 C 0.7648(5) 0.7610(4) 0.2924(2) 0.0319(13) Uani 1 1 d .
H17 H 0.7821 0.8243 0.2896 0.038 Uiso 1 1 calc R
C18 C 0.8452(6) 0.5607(5) 0.3876(3) 0.0493(18) Uani 1 1 d .
H18A H 0.9247 0.5717 0.3888 0.074 Uiso 1 1 calc R
H18B H 0.8301 0.4958 0.3792 0.074 Uiso 1 1 calc R
H18C H 0.8182 0.5767 0.4258 0.074 Uiso 1 1 calc R
C19 C 0.7925(5) 0.2399(5) -0.0915(3) 0.0522(19) Uani 1 1 d .
H19A H 0.8504 0.2015 -0.1063 0.078 Uiso 1 1 calc R
H19B H 0.7614 0.2798 -0.1231 0.078 Uiso 1 1 calc R
H19C H 0.7344 0.2006 -0.0777 0.078 Uiso 1 1 calc R
C20 C 0.8849(5) 0.2508(4) 0.0076(3) 0.0347(14) Uani 1 1 d .
C21 C 0.9023(6) 0.1559(5) 0.0131(3) 0.0514(18) Uani 1 1 d .
H21 H 0.8797 0.1161 -0.0184 0.062 Uiso 1 1 calc R
C22 C 0.9542(6) 0.1198(6) 0.0662(4) 0.063(2) Uani 1 1 d .
H22 H 0.9663 0.0556 0.0694 0.075 Uiso 1 1 calc R
C23 C 0.9873(6) 0.1752(5) 0.1133(3) 0.0513(18) Uani 1 1 d .
H23 H 1.0222 0.1495 0.1481 0.062 Uiso 1 1 calc R
C24 C 0.9685(5) 0.2718(4) 0.1091(3) 0.0361(14) Uani 1 1 d .
C25 C 0.9189(4) 0.3120(4) 0.0557(2) 0.0289(12) Uani 1 1 d .
C26 C 1.0026(5) 0.3295(6) 0.1609(3) 0.0440(17) Uani 1 1 d .
H26 H 1.0347 0.2988 0.1947 0.053 Uiso 1 1 calc R
C27 C 1.0202(7) 0.4683(7) 0.2226(3) 0.067(2) Uani 1 1 d .
H27A H 0.9541 0.4717 0.2453 0.080 Uiso 1 1 calc R
H27B H 1.0784 0.4347 0.2464 0.080 Uiso 1 1 calc R
C28 C 1.0596(7) 0.5641(7) 0.2090(3) 0.080(3) Uani 1 1 d .
H28A H 1.0551 0.6043 0.2437 0.096 Uiso 1 1 calc R
H28B H 1.1371 0.5621 0.1987 0.096 Uiso 1 1 calc R
C29 C 0.9631(6) 0.6880(7) 0.1532(4) 0.062(2) Uani 1 1 d .
H29 H 0.9855 0.7260 0.1858 0.075 Uiso 1 1 calc R
C30 C 0.9053(5) 0.7328(5) 0.1030(4) 0.053(2) Uani 1 1 d .
C31 C 0.8873(7) 0.8313(7) 0.1056(5) 0.082(3) Uani 1 1 d .
H31 H 0.9111 0.8644 0.1401 0.099 Uiso 1 1 calc R
C32 C 0.8361(7) 0.8763(7) 0.0583(6) 0.094(4) Uani 1 1 d .
H32 H 0.8241 0.9405 0.0608 0.113 Uiso 1 1 calc R
C33 C 0.8002(6) 0.8290(5) 0.0051(5) 0.073(3) Uani 1 1 d .
H33 H 0.7639 0.8611 -0.0269 0.088 Uiso 1 1 calc R
C34 C 0.8198(5) 0.7336(5) 0.0013(4) 0.0487(18) Uani 1 1 d .
C35 C 0.8715(5) 0.6834(5) 0.0496(3) 0.0430(17) Uani 1 1 d .
C36 C 0.7333(6) 0.7263(6) -0.0995(4) 0.066(2) Uani 1 1 d .
H36A H 0.6626 0.7503 -0.0884 0.099 Uiso 1 1 calc R
H36B H 0.7204 0.6821 -0.1317 0.099 Uiso 1 1 calc R
H36C H 0.7786 0.7769 -0.1124 0.099 Uiso 1 1 calc R
C39 C 0.3451(17) 0.0078(15) 0.0807(8) 0.152(8) Uiso 0.715(14) 1 d PD
H39A H 0.2955 -0.0190 0.0494 0.227 Uiso 0.715(14) 1 calc PR
H39B H 0.4103 -0.0312 0.0876 0.227 Uiso 0.715(14) 1 calc PR
H39C H 0.3677 0.0691 0.0688 0.227 Uiso 0.715(14) 1 calc PR
C40 C 0.2905(19) 0.014(2) 0.1325(10) 0.192(12) Uiso 0.715(14) 1 d PD
Fe1 Fe 0.55557(6) 0.59052(5) 0.18595(3) 0.0225(2) Uani 1 1 d .
Mn1 Mn 0.93788(7) 0.50263(7) 0.09922(4) 0.0314(2) Uani 1 1 d .
N1 N 0.7671(4) 0.5048(4) 0.1377(2) 0.0357(12) Uani 1 1 d .
N2 N 0.3407(4) 0.6610(5) 0.2421(2) 0.0529(16) Uani 1 1 d .
N3 N 0.4970(5) 0.3942(4) 0.2345(3) 0.0488(14) Uani 1 1 d .
N4 N 0.4718(3) 0.5771(3) 0.10667(19) 0.0272(10) Uani 1 1 d .
N5 N 0.5845(3) 0.7112(3) 0.15822(18) 0.0238(10) Uani 1 1 d .
N6 N 0.6567(3) 0.6317(3) 0.25408(18) 0.0229(9) Uani 1 1 d .
N7 N 0.8150(4) 0.7103(3) 0.3371(2) 0.0347(12) Uani 1 1 d .
N8 N 0.9875(4) 0.6007(5) 0.1583(2) 0.0480(15) Uani 1 1 d .
N9 N 0.9926(4) 0.4183(5) 0.1645(2) 0.0430(14) Uani 1 1 d .
N10 N 0.2258(12) 0.0026(11) 0.1641(7) 0.121(6) Uiso 0.715(14) 1 d PD
O1 O 0.6575(4) 0.8575(3) 0.18882(17) 0.0376(10) Uani 1 1 d .
O2 O 0.8894(3) 0.5926(3) 0.04203(17) 0.0343(9) Uani 1 1 d .
O3 O 0.9002(3) 0.4020(3) 0.04719(16) 0.0306(9) Uani 1 1 d .
O4 O 0.7907(4) 0.6806(3) -0.0485(2) 0.0487(12) Uani 1 1 d .
O5 O 0.8395(3) 0.2964(3) -0.04235(17) 0.0360(10) Uani 1 1 d .
O6 O 1.1143(3) 0.5073(3) 0.07117(16) 0.0356(9) Uani 1 1 d .
H6Y H 1.1416 0.5470 0.0467 0.043 Uiso 1 1 d R
H6X H 1.1390 0.4623 0.0511 0.043 Uiso 1 1 d R
O1W O 0.2305(6) 0.8434(7) 0.2367(4) 0.154(4) Uani 1 1 d .
H1Y H 0.1606 0.8372 0.2470 0.185 Uiso 1 1 d R
H1X H 0.2482 0.7843 0.2353 0.185 Uiso 1 1 d R

loop_
_atom_site_aniso_label
_atom_site_aniso_U_11
_atom_site_aniso_U_22
_atom_site_aniso_U_33
_atom_site_aniso_U_23
_atom_site_aniso_U_13
_atom_site_aniso_U_12
C1 0.017(3) 0.031(3) 0.020(2) -0.005(2) 0.003(2) -0.005(2)
C2 0.032(3) 0.036(3) 0.025(3) -0.008(2) 0.004(2) 0.000(3)
C3 0.018(3) 0.038(4) 0.031(3) -0.008(3) 0.006(2) -0.004(2)
C4 0.020(3) 0.034(3) 0.036(3) -0.009(3) 0.006(2) -0.010(3)
C5 0.027(3) 0.044(4) 0.035(3) -0.019(3) 0.001(2) -0.010(3)
C6 0.021(3) 0.052(4) 0.027(3) -0.010(3) -0.005(2) 0.000(3)
C7 0.021(3) 0.040(3) 0.024(3) -0.006(3) -0.002(2) 0.003(2)
C8 0.015(2) 0.033(3) 0.024(3) -0.005(2) 0.003(2) -0.001(2)
C9 0.047(4) 0.047(4) 0.026(3) 0.000(3) -0.010(3) 0.004(3)
C10 0.059(4) 0.049(4) 0.029(3) 0.011(3) -0.017(3) -0.006(4)
C11 0.043(3) 0.037(4) 0.029(3) 0.003(3) -0.013(3) -0.010(3)
C12 0.024(3) 0.040(3) 0.021(3) -0.001(2) -0.003(2) -0.002(2)
C13 0.030(3) 0.026(3) 0.020(2) 0.000(2) 0.000(2) -0.002(2)
C14 0.025(3) 0.028(3) 0.021(3) -0.007(2) 0.002(2) -0.002(2)
C15 0.033(3) 0.026(3) 0.022(3) -0.004(2) 0.000(2) 0.001(2)
C16 0.041(3) 0.031(3) 0.025(3) -0.003(2) -0.006(2) 0.002(3)
C17 0.039(3) 0.029(3) 0.026(3) -0.004(2) -0.007(2) -0.003(3)
C18 0.064(5) 0.035(4) 0.045(4) -0.001(3) -0.023(3) 0.005(3)
C19 0.039(4) 0.066(5) 0.051(4) -0.025(4) 0.003(3) -0.013(4)
C20 0.026(3) 0.037(4) 0.042(3) -0.002(3) 0.010(3) -0.005(3)
C21 0.046(4) 0.041(4) 0.069(5) -0.009(4) 0.015(4) -0.013(3)
C22 0.054(5) 0.047(5) 0.090(6) 0.022(5) 0.022(4) -0.003(4)
C23 0.046(4) 0.050(5) 0.059(4) 0.015(4) 0.011(3) -0.007(4)
C24 0.023(3) 0.036(4) 0.051(4) 0.015(3) 0.013(3) 0.002(3)
C25 0.023(3) 0.035(3) 0.029(3) 0.003(3) 0.006(2) -0.001(2)
C26 0.032(3) 0.075(5) 0.025(3) 0.011(3) 0.001(2) -0.006(3)
C27 0.060(5) 0.113(7) 0.026(3) -0.002(4) -0.005(3) -0.025(5)
C28 0.065(5) 0.134(9) 0.041(4) -0.015(5) -0.002(4) -0.043(6)
C29 0.040(4) 0.087(7) 0.063(5) -0.045(5) 0.024(4) -0.018(4)
C30 0.024(3) 0.064(5) 0.075(5) -0.030(4) 0.024(3) -0.014(3)
C31 0.051(5) 0.066(6) 0.135(9) -0.068(6) 0.041(6) -0.023(5)
C32 0.046(5) 0.048(6) 0.192(13) -0.038(7) 0.029(7) -0.008(4)
C33 0.049(5) 0.037(4) 0.137(8) -0.003(5) 0.027(5) -0.002(4)
C34 0.031(3) 0.033(4) 0.084(5) 0.000(4) 0.018(3) -0.002(3)
C35 0.026(3) 0.041(4) 0.065(4) -0.019(3) 0.025(3) -0.007(3)
C36 0.040(4) 0.065(5) 0.092(6) 0.042(5) 0.007(4) 0.003(4)
Fe1 0.0213(4) 0.0268(4) 0.0195(4) -0.0033(3) 0.0036(3) -0.0036(3)
Mn1 0.0235(4) 0.0478(6) 0.0233(4) -0.0086(4) 0.0055(3) -0.0051(4)
N1 0.029(3) 0.051(3) 0.027(2) -0.010(2) 0.004(2) -0.006(2)
N2 0.036(3) 0.074(4) 0.049(3) -0.020(3) 0.007(3) 0.010(3)
N3 0.049(3) 0.038(3) 0.060(4) 0.008(3) 0.011(3) -0.012(3)
N4 0.023(2) 0.032(3) 0.027(2) -0.003(2) 0.0064(18) -0.001(2)
N5 0.016(2) 0.034(3) 0.021(2) -0.0021(19) -0.0015(17) -0.0030(19)
N6 0.026(2) 0.023(2) 0.020(2) -0.0061(18) 0.0067(18) -0.0037(19)
N7 0.038(3) 0.034(3) 0.030(3) -0.003(2) -0.011(2) -0.004(2)
N8 0.032(3) 0.077(5) 0.036(3) -0.018(3) 0.005(2) -0.015(3)
N9 0.026(3) 0.074(4) 0.029(3) 0.001(3) 0.002(2) -0.010(3)
O1 0.053(3) 0.026(2) 0.031(2) 0.0008(17) -0.0128(19) -0.010(2)
O2 0.032(2) 0.036(2) 0.035(2) -0.0127(19) 0.0084(17) 0.0004(19)
O3 0.0228(19) 0.041(2) 0.0280(19) -0.0064(18) 0.0013(15) -0.0036(18)
O4 0.042(3) 0.038(3) 0.067(3) 0.011(2) 0.009(2) -0.001(2)
O5 0.032(2) 0.041(3) 0.035(2) -0.0134(19) 0.0024(17) -0.0044(19)
O6 0.027(2) 0.049(3) 0.031(2) -0.0024(19) 0.0093(16) -0.0033(19)
O1W 0.086(5) 0.162(9) 0.218(10) -0.073(8) 0.036(6) 0.027(5)

loop_
_atom_type_symbol
_atom_type_description
_atom_type_scat_dispersion_real
_atom_type_scat_dispersion_imag
_atom_type_scat_source
C C 0.0033 0.0016 'International Tables Vol C Tables 4.2.6.8 and 6.1.1.4'
H H 0.0000 0.0000 'International Tables Vol C Tables 4.2.6.8 and 6.1.1.4'
N N 0.0061 0.0033 'International Tables Vol C Tables 4.2.6.8 and 6.1.1.4'
O O 0.0106 0.0060 'International Tables Vol C Tables 4.2.6.8 and 6.1.1.4'
Mn Mn 0.3368 0.7283 'International Tables Vol C Tables 4.2.6.8 and 6.1.1.4'
Fe Fe 0.3463 0.8444 'International Tables Vol C Tables 4.2.6.8 and 6.1.1.4'

loop_
_geom_angle_atom_site_label_1
_geom_angle_atom_site_label_2
_geom_angle_atom_site_label_3
_geom_angle
N1 C1 Fe1 176.3(5)
N2 C2 Fe1 177.1(6)
N3 C3 Fe1 178.8(5)
N4 C4 C5 122.7(6)
N4 C4 H4 118.7
C5 C4 H4 118.7
C6 C5 C4 119.9(5)
C6 C5 H5 120.0
C4 C5 H5 120.0
C5 C6 C7 119.7(5)
C5 C6 H6 120.2
C7 C6 H6 120.2
C6 C7 C9 125.0(5)
C6 C7 C8 117.3(5)
C9 C7 C8 117.6(5)
N4 C8 C12 117.1(5)
N4 C8 C7 121.8(5)
C12 C8 C7 121.0(5)
C10 C9 C7 120.9(5)
C10 C9 H9 119.5
C7 C9 H9 119.5
C9 C10 C11 121.7(6)
C9 C10 H10 119.1
C11 C10 H10 119.1
C12 C11 C10 119.5(6)
C12 C11 H11 120.2
C10 C11 H11 120.2
C11 C12 N5 129.0(5)
C11 C12 C8 119.2(5)
N5 C12 C8 111.6(5)
O1 C13 N5 129.2(5)
O1 C13 C14 121.3(5)
N5 C13 C14 109.4(5)
N6 C14 C17 121.1(5)
N6 C14 C13 115.0(4)
C17 C14 C13 123.7(5)
N6 C15 C16 121.3(5)
N6 C15 H15 119.4
C16 C15 H15 119.4
N7 C16 C15 121.6(5)
N7 C16 C18 117.9(5)
C15 C16 C18 120.5(5)
N7 C17 C14 121.9(5)
N7 C17 H17 119.0
C14 C17 H17 119.0
C16 C18 H18A 109.5
C16 C18 H18B 109.5
H18A C18 H18B 109.5
C16 C18 H18C 109.5
H18A C18 H18C 109.5
H18B C18 H18C 109.5
O5 C19 H19A 109.5
O5 C19 H19B 109.5
H19A C19 H19B 109.5
O5 C19 H19C 109.5
H19A C19 H19C 109.5
H19B C19 H19C 109.5
O5 C20 C21 126.1(6)
O5 C20 C25 113.4(5)
C21 C20 C25 120.4(6)
C20 C21 C22 119.7(7)
C20 C21 H21 120.2
C22 C21 H21 120.2
C23 C22 C21 121.9(7)
C23 C22 H22 119.0
C21 C22 H22 119.0
C22 C23 C24 119.4(7)
C22 C23 H23 120.3
C24 C23 H23 120.3
C23 C24 C25 120.8(6)
C23 C24 C26 118.2(6)
C25 C24 C26 121.0(6)
O3 C25 C24 125.1(5)
O3 C25 C20 117.1(5)
C24 C25 C20 117.7(6)
N9 C26 C24 126.3(6)
N9 C26 H26 116.8
C24 C26 H26 116.8
C28 C27 N9 108.4(6)
C28 C27 H27A 110.0
N9 C27 H27A 110.0
C28 C27 H27B 110.0
N9 C27 H27B 110.0
H27A C27 H27B 108.4
N8 C28 C27 108.0(6)
N8 C28 H28A 110.1
C27 C28 H28A 110.1
N8 C28 H28B 110.1
C27 C28 H28B 110.1
H28A C28 H28B 108.4
N8 C29 C30 126.8(7)
N8 C29 H29 116.6
C30 C29 H29 116.6
C35 C30 C31 119.4(9)
C35 C30 C29 121.9(7)
C31 C30 C29 118.5(8)
C32 C31 C30 120.2(9)
C32 C31 H31 119.9
C30 C31 H31 119.9
C31 C32 C33 121.7(9)
C31 C32 H32 119.2
C33 C32 H32 119.2
C34 C33 C32 118.8(10)
C34 C33 H33 120.6
C32 C33 H33 120.6
O4 C34 C33 124.0(8)
O4 C34 C35 114.4(6)
C33 C34 C35 121.6(8)
O2 C35 C34 117.9(6)
O2 C35 C30 123.8(7)
C34 C35 C30 118.3(7)
O4 C36 H36A 109.5
O4 C36 H36B 109.5
H36A C36 H36B 109.5
O4 C36 H36C 109.5
H36A C36 H36C 109.5
H36B C36 H36C 109.5
C40 C39 H39A 109.5
C40 C39 H39B 109.5
H39A C39 H39B 109.5
C40 C39 H39C 109.5
H39A C39 H39C 109.5
H39B C39 H39C 109.5
N10 C40 C39 159(3)
N5 Fe1 C1 95.3(2)
N5 Fe1 C3 177.5(2)
C1 Fe1 C3 87.2(2)
N5 Fe1 C2 91.7(2)
C1 Fe1 C2 173.0(2)
C3 Fe1 C2 85.9(2)
N5 Fe1 N6 82.10(18)
C1 Fe1 N6 86.36(19)
C3 Fe1 N6 97.9(2)
C2 Fe1 N6 93.6(2)
N5 Fe1 N4 83.47(18)
C1 Fe1 N4 90.38(19)
C3 Fe1 N4 96.8(2)
C2 Fe1 N4 91.5(2)
N6 Fe1 N4 164.85(18)
O2 Mn1 O3 93.21(17)
O2 Mn1 N9 174.5(2)
O3 Mn1 N9 92.3(2)
O2 Mn1 N8 91.8(2)
O3 Mn1 N8 174.6(2)
N9 Mn1 N8 82.7(3)
O2 Mn1 O6 92.17(16)
O3 Mn1 O6 92.09(15)
N9 Mn1 O6 87.62(17)
N8 Mn1 O6 85.67(18)
O2 Mn1 N1 90.46(18)
O3 Mn1 N1 93.66(16)
N9 Mn1 N1 89.19(19)
N8 Mn1 N1 88.34(19)
O6 Mn1 N1 173.53(15)
C1 N1 Mn1 159.3(5)
C4 N4 C8 118.5(5)
C4 N4 Fe1 130.1(4)
C8 N4 Fe1 111.3(3)
C13 N5 C12 124.3(5)
C13 N5 Fe1 119.1(3)
C12 N5 Fe1 116.3(4)
C15 N6 C14 117.1(4)
C15 N6 Fe1 129.1(4)
C14 N6 Fe1 113.4(3)
C17 N7 C16 116.9(5)
C29 N8 C28 122.0(7)
C29 N8 Mn1 125.0(5)
C28 N8 Mn1 113.0(6)
C26 N9 C27 120.9(6)
C26 N9 Mn1 126.1(4)
C27 N9 Mn1 113.0(5)
C35 O2 Mn1 128.9(4)
C25 O3 Mn1 128.8(3)
C34 O4 C36 117.9(6)
C20 O5 C19 117.5(5)
Mn1 O6 H6Y 126.9
Mn1 O6 H6X 119.6
H6Y O6 H6X 90.1
H1Y O1W H1X 98.5

loop_
_geom_bond_atom_site_label_1
_geom_bond_atom_site_label_2
_geom_bond_distance
C1 N1 1.140(6)
C1 Fe1 1.934(5)
C2 N2 1.151(7)
C2 Fe1 1.955(5)
C3 N3 1.156(7)
C3 Fe1 1.949(6)
C4 N4 1.318(7)
C4 C5 1.399(8)
C4 H4 0.9300
C5 C6 1.354(9)
C5 H5 0.9300
C6 C7 1.404(8)
C6 H6 0.9300
C7 C9 1.406(8)
C7 C8 1.419(7)
C8 N4 1.368(7)
C8 C12 1.418(8)
C9 C10 1.349(9)
C9 H9 0.9300
C10 C11 1.418(8)
C10 H10 0.9300
C11 C12 1.368(8)
C11 H11 0.9300
C12 N5 1.404(6)
C13 O1 1.240(6)
C13 N5 1.356(7)
C13 C14 1.491(7)
C14 N6 1.351(7)
C14 C17 1.377(7)
C15 N6 1.339(7)
C15 C16 1.385(7)
C15 H15 0.9300
C16 N7 1.340(7)
C16 C18 1.495(8)
C17 N7 1.338(7)
C17 H17 0.9300
C18 H18A 0.9600
C18 H18B 0.9600
C18 H18C 0.9600
C19 O5 1.441(7)
C19 H19A 0.9600
C19 H19B 0.9600
C19 H19C 0.9600
C20 O5 1.368(7)
C20 C21 1.375(9)
C20 C25 1.420(8)
C21 C22 1.395(10)
C21 H21 0.9300
C22 C23 1.350(11)
C22 H22 0.9300
C23 C24 1.399(9)
C23 H23 0.9300
C24 C25 1.413(8)
C24 C26 1.453(9)
C25 O3 1.316(7)
C26 N9 1.277(9)
C26 H26 0.9300
C27 C28 1.486(12)
C27 N9 1.494(8)
C27 H27A 0.9700
C27 H27B 0.9700
C28 N8 1.465(10)
C28 H28A 0.9700
C28 H28B 0.9700
C29 N8 1.284(10)
C29 C30 1.424(11)
C29 H29 0.9300
C30 C35 1.417(9)
C30 C31 1.424(12)
C31 C32 1.344(14)
C31 H31 0.9300
C32 C33 1.405(14)
C32 H32 0.9300
C33 C34 1.386(10)
C33 H33 0.9300
C34 O4 1.369(8)
C34 C35 1.400(10)
C35 O2 1.327(7)
C36 O4 1.440(8)
C36 H36A 0.9600
C36 H36B 0.9600
C36 H36C 0.9600
C39 C40 1.373(5)
C39 H39A 0.9600
C39 H39B 0.9600
C39 H39C 0.9600
C40 N10 1.098(5)
Fe1 N5 1.872(5)
Fe1 N6 1.960(4)
Fe1 N4 1.976(4)
Mn1 O2 1.872(4)
Mn1 O3 1.881(4)
Mn1 N9 1.964(6)
Mn1 N8 1.983(6)
Mn1 O6 2.242(4)
Mn1 N1 2.270(5)
O6 H6Y 0.8667
O6 H6X 0.8494
O1W H1Y 0.8862
O1W H1X 0.8711
